data_4500208
loop_
_publ_author_name
'Mochida, Tomoyuki'
'Miura, Yuji'
'Shimizu, Fumiko'

_publ_section_title
;
 Assembled Structures and Cation&#x2212;Anion Interactions in Crystals of
 Alkylimidazolium and Alkyltriazolium Iodides with Ferrocenyl Substituents
;
_journal_issue 1
_journal_name_full 'Crystal Growth &amp; Design'
_journal_page_first 262
_journal_paper_doi 10.1021/cg101264h
_journal_volume 11
_journal_year 2011
_chemical_formula_moiety 'C16 H20 Fe N3, I'
_chemical_formula_sum 'C16 H20 Fe I N3'
_chemical_formula_weight 437.10
_chemical_name_systematic
; 
 ? 
;
_space_group_IT_number 14
_symmetry_cell_setting monoclinic
_symmetry_space_group_name_Hall '-P 2yn'
_symmetry_space_group_name_H-M 'P 1 21/n 1'
_atom_sites_solution_hydrogens geom
_atom_sites_solution_primary direct
_atom_sites_solution_secondary difmap
_audit_creation_method SHELXL-97
_cell_angle_alpha 90.00
_cell_angle_beta 96.0230(10)
_cell_angle_gamma 90.00
_cell_formula_units_Z 4
_cell_length_a 9.4333(9)
_cell_length_b 7.3718(7)
_cell_length_c 24.192(2)
_cell_measurement_reflns_used 5960
_cell_measurement_temperature 160(2)
_cell_measurement_theta_max 27.35
_cell_measurement_theta_min 2.25
_cell_volume 1673.0(3)
_computing_cell_refinement 'Bruker SMART'
_computing_data_collection 'Bruker SMART'
_computing_data_reduction 'Bruker SAINT'
_computing_molecular_graphics 'Bruker SHELXTL'
_computing_publication_material 'Bruker SHELXTL'
_computing_structure_refinement 'SHELXL-97 (Sheldrick, 2008)'
_computing_structure_solution 'Bruker SHELXTL'
_diffrn_ambient_temperature 160(2)
_diffrn_detector_area_resol_mean 8.366
_diffrn_measured_fraction_theta_full 0.996
_diffrn_measured_fraction_theta_max 0.996
_diffrn_measurement_device_type 'CCD area detector'
_diffrn_measurement_method 'phi and omega scans'
_diffrn_radiation_monochromator graphite
_diffrn_radiation_source 'fine-focus sealed tube'
_diffrn_radiation_type MoK\a
_diffrn_radiation_wavelength 0.71073
_diffrn_reflns_av_R_equivalents 0.0165
_diffrn_reflns_av_sigmaI/netI 0.0168
_diffrn_reflns_limit_h_max 11
_diffrn_reflns_limit_h_min -10
_diffrn_reflns_limit_k_max 8
_diffrn_reflns_limit_k_min -8
_diffrn_reflns_limit_l_max 28
_diffrn_reflns_limit_l_min -26
_diffrn_reflns_number 8256
_diffrn_reflns_theta_full 25.02
_diffrn_reflns_theta_max 25.02
_diffrn_reflns_theta_min 2.25
_exptl_absorpt_coefficient_mu 2.744
_exptl_absorpt_correction_T_max 0.824
_exptl_absorpt_correction_T_min 0.189
_exptl_absorpt_correction_type empirical
_exptl_absorpt_process_details
;
SADABS Sheldrick 1996
;
_exptl_crystal_colour orange
_exptl_crystal_density_diffrn 1.735
_exptl_crystal_density_method 'not measured'
_exptl_crystal_description block
_exptl_crystal_F_000 864
_exptl_crystal_size_max 0.59
_exptl_crystal_size_mid 0.26
_exptl_crystal_size_min 0.16
_refine_diff_density_max 0.317
_refine_diff_density_min -0.675
_refine_diff_density_rms 0.102
_refine_ls_extinction_coef 0
_refine_ls_extinction_method none
_refine_ls_goodness_of_fit_ref 1.172
_refine_ls_hydrogen_treatment constr
_refine_ls_matrix_type full
_refine_ls_number_parameters 191
_refine_ls_number_reflns 2938
_refine_ls_number_restraints 0
_refine_ls_restrained_S_all 1.172
_refine_ls_R_factor_all 0.0259
_refine_ls_R_factor_gt 0.0223
_refine_ls_shift/su_max 0.001
_refine_ls_shift/su_mean 0.000
_refine_ls_structure_factor_coef Fsqd
_refine_ls_weighting_details 'calc w=1/[\s^2^(Fo^2^)+(0.0245P)^2^+1.2549P] where P=(Fo^2^+2Fc^2^)/3'
_refine_ls_weighting_scheme calc
_refine_ls_wR_factor_gt 0.0556
_refine_ls_wR_factor_ref 0.0574
_reflns_number_gt 2579
_reflns_number_total 2938
_reflns_threshold_expression >2\s(I)
_cod_data_source_file cg101264h_si_001.cif
_cod_data_source_block 2b-I
_cod_depositor_comments
;
The following automatic conversions were performed:

'_symmetry_cell_setting' value 'Monoclinic' changed to 'monoclinic'
according to /home/saulius/struct/CIF-dictionaries/cif_core.dic
dictionary named 'cif_core.dic' version 2.4.1 from 2010-06-29.

Automatic conversion script
Id: cif_fix_values 1715 2011-07-08 13:25:40Z adriana 
;
_cod_original_sg_symbol_H-M 'P 21/n'
_cod_database_code 4500208

loop_
_symmetry_equiv_pos_as_xyz
'x, y, z'
'-x+1/2, y+1/2, -z+1/2'
'-x, -y, -z'
'x-1/2, -y-1/2, z-1/2'

loop_
_atom_site_label
_atom_site_type_symbol
_atom_site_fract_x
_atom_site_fract_y
_atom_site_fract_z
_atom_site_U_iso_or_equiv
_atom_site_adp_type
_atom_site_occupancy
_atom_site_symmetry_multiplicity
_atom_site_calc_flag
_atom_site_refinement_flags
C1 C 0.8838(3) 0.8550(4) 0.20513(10) 0.0280(6) Uani 1 1 d .
H1 H 0.9166 0.7855 0.2396 0.034 Uiso 1 1 calc R
C2 C 0.6889(3) 0.5019(4) 0.15420(11) 0.0301(6) Uani 1 1 d .
H2 H 0.7338 0.4224 0.1847 0.036 Uiso 1 1 calc R
C3 C 0.7704(3) 0.7125(3) -0.01067(10) 0.0213(5) Uani 1 1 d .
H3 H 0.8650 0.6876 0.0050 0.026 Uiso 1 1 calc R
C4 C 0.8691(3) 0.9670(4) 0.11642(12) 0.0377(7) Uani 1 1 d .
H4 H 0.8895 0.9909 0.0773 0.045 Uiso 1 1 calc R
C5 C 0.6446(3) 0.6514(3) 0.07206(10) 0.0218(5) Uani 1 1 d .
C6 C 0.9479(3) 0.8525(4) 0.15470(11) 0.0320(6) Uani 1 1 d .
H6 H 1.0336 0.7801 0.1474 0.038 Uiso 1 1 calc R
C7 C 0.7651(3) 0.9727(4) 0.19798(12) 0.0338(6) Uani 1 1 d .
H7 H 0.6993 1.0023 0.2265 0.041 Uiso 1 1 calc R
C8 C 0.7840(3) 0.6510(4) -0.15464(10) 0.0257(6) Uani 1 1 d .
H8A H 0.6884 0.6812 -0.1733 0.031 Uiso 1 1 calc R
H8B H 0.7804 0.5261 -0.1398 0.031 Uiso 1 1 calc R
C9 C 0.5414(3) 0.7518(3) -0.02303(11) 0.0271(6) Uani 1 1 d .
H9 H 0.4445 0.7576 -0.0157 0.033 Uiso 1 1 calc R
C10 C 0.7372(3) 0.5233(3) 0.10080(10) 0.0258(6) Uani 1 1 d .
H10 H 0.8199 0.4605 0.0864 0.031 Uiso 1 1 calc R
C11 C 0.5389(3) 0.7082(4) 0.10634(11) 0.0296(6) Uani 1 1 d .
H11 H 0.4595 0.7960 0.0964 0.036 Uiso 1 1 calc R
C12 C 0.5687(3) 0.6133(4) 0.15734(11) 0.0318(6) Uani 1 1 d .
H12 H 0.5146 0.6261 0.1905 0.038 Uiso 1 1 calc R
C13 C 0.8221(3) 0.7826(4) -0.10700(11) 0.0259(6) Uani 1 1 d .
H13A H 0.9226 0.7632 -0.0919 0.031 Uiso 1 1 calc R
H13B H 0.8132 0.9084 -0.1212 0.031 Uiso 1 1 calc R
C14 C 0.7566(4) 1.0425(4) 0.14273(12) 0.0412(8) Uani 1 1 d .
H14 H 0.6835 1.1297 0.1257 0.049 Uiso 1 1 calc R
C15 C 0.8505(3) 0.5444(4) -0.24789(12) 0.0397(7) Uani 1 1 d .
H15A H 0.8421 0.4174 -0.2367 0.060 Uiso 1 1 calc R
H15B H 0.9232 0.5548 -0.2738 0.060 Uiso 1 1 calc R
H17C H 0.7587 0.5866 -0.2660 0.060 Uiso 1 1 calc R
C16 C 0.8934(3) 0.6602(4) -0.19668(11) 0.0297(6) Uani 1 1 d .
H16A H 0.9043 0.7878 -0.2083 0.036 Uiso 1 1 calc R
H16B H 0.9868 0.6181 -0.1788 0.036 Uiso 1 1 calc R
Fe1 Fe 0.74046(4) 0.76714(4) 0.141400(14) 0.01878(10) Uani 1 1 d .
I1 I 0.165306(17) 0.75340(2) 0.027306(7) 0.02459(8) Uani 1 1 d .
N1 N 0.7299(2) 0.7595(3) -0.06227(9) 0.0211(5) Uani 1 1 d .
N2 N 0.6520(2) 0.7066(3) 0.01563(8) 0.0206(4) Uani 1 1 d .
N3 N 0.5859(2) 0.7859(3) -0.07130(10) 0.0294(5) Uani 1 1 d .

loop_
_atom_site_aniso_label
_atom_site_aniso_U_11
_atom_site_aniso_U_22
_atom_site_aniso_U_33
_atom_site_aniso_U_23
_atom_site_aniso_U_13
_atom_site_aniso_U_12
C1 0.0306(15) 0.0327(15) 0.0197(13) -0.0007(11) -0.0025(11) -0.0023(12)
C2 0.0484(17) 0.0203(13) 0.0216(13) 0.0006(10) 0.0038(12) -0.0072(12)
C3 0.0199(13) 0.0214(12) 0.0225(13) -0.0022(10) 0.0016(10) -0.0011(10)
C4 0.0523(19) 0.0340(16) 0.0263(15) 0.0003(12) 0.0011(13) -0.0254(14)
C5 0.0215(13) 0.0232(13) 0.0205(12) -0.0025(10) 0.0016(10) -0.0053(10)
C6 0.0267(15) 0.0390(16) 0.0303(15) -0.0069(12) 0.0027(12) -0.0134(12)
C7 0.0412(17) 0.0278(14) 0.0314(15) -0.0112(12) -0.0006(13) 0.0022(12)
C8 0.0275(14) 0.0270(14) 0.0225(13) -0.0004(10) 0.0028(11) -0.0050(11)
C9 0.0186(13) 0.0375(16) 0.0245(14) -0.0004(11) -0.0010(11) 0.0000(11)
C10 0.0357(15) 0.0185(12) 0.0234(13) -0.0022(10) 0.0036(11) -0.0013(11)
C11 0.0215(14) 0.0392(15) 0.0286(15) -0.0037(12) 0.0048(11) -0.0059(12)
C12 0.0308(15) 0.0397(16) 0.0263(14) -0.0022(12) 0.0097(12) -0.0151(12)
C13 0.0244(13) 0.0303(14) 0.0238(14) 0.0010(11) 0.0061(11) -0.0075(11)
C14 0.062(2) 0.0165(13) 0.0393(17) -0.0012(12) -0.0206(15) -0.0023(13)
C15 0.0472(18) 0.0412(18) 0.0317(16) -0.0089(13) 0.0085(14) 0.0003(14)
C16 0.0281(15) 0.0361(15) 0.0254(14) -0.0022(11) 0.0054(12) 0.0018(12)
Fe1 0.0220(2) 0.01717(18) 0.01722(19) -0.00113(13) 0.00242(15) -0.00076(14)
I1 0.01858(11) 0.02712(11) 0.02816(12) -0.00389(6) 0.00282(7) 0.00044(6)
N1 0.0194(11) 0.0237(11) 0.0203(11) -0.0020(8) 0.0018(9) -0.0035(8)
N2 0.0196(11) 0.0229(10) 0.0192(10) -0.0007(8) 0.0012(8) -0.0025(9)
N3 0.0188(11) 0.0411(13) 0.0276(12) 0.0056(10) -0.0013(10) -0.0002(10)

loop_
_atom_type_symbol
_atom_type_description
_atom_type_scat_dispersion_real
_atom_type_scat_dispersion_imag
_atom_type_scat_source
C C 0.0033 0.0016 'International Tables Vol C Tables 4.2.6.8 and 6.1.1.4'
H H 0.0000 0.0000 'International Tables Vol C Tables 4.2.6.8 and 6.1.1.4'
N N 0.0061 0.0033 'International Tables Vol C Tables 4.2.6.8 and 6.1.1.4'
Fe Fe 0.3463 0.8444 'International Tables Vol C Tables 4.2.6.8 and 6.1.1.4'
I I -0.4742 1.8119 'International Tables Vol C Tables 4.2.6.8 and 6.1.1.4'

loop_
_geom_angle_atom_site_label_1
_geom_angle_atom_site_label_2
_geom_angle_atom_site_label_3
_geom_angle
C7 C1 C6 107.9(2)
C7 C1 Fe1 69.48(15)
C6 C1 Fe1 69.83(15)
C7 C1 H1 126.1
C6 C1 H1 126.1
Fe1 C1 H1 126.1
C12 C2 C10 108.7(2)
C12 C2 Fe1 69.90(15)
C10 C2 Fe1 69.71(14)
C12 C2 H2 125.6
C10 C2 H2 125.6
Fe1 C2 H2 125.6
N1 C3 N2 106.6(2)
N1 C3 H3 126.7
N2 C3 H3 126.7
C6 C4 C14 108.1(2)
C6 C4 Fe1 70.20(15)
C14 C4 Fe1 69.62(16)
C6 C4 H4 125.9
C14 C4 H4 125.9
Fe1 C4 H4 125.9
C10 C5 C11 110.1(2)
C10 C5 N2 124.6(2)
C11 C5 N2 125.3(2)
C10 C5 Fe1 70.96(14)
C11 C5 Fe1 70.77(15)
N2 C5 Fe1 127.70(17)
C4 C6 C1 108.4(3)
C4 C6 Fe1 69.55(16)
C1 C6 Fe1 69.66(15)
C4 C6 H6 125.8
C1 C6 H6 125.8
Fe1 C6 H6 125.8
C1 C7 C14 107.6(3)
C1 C7 Fe1 70.05(15)
C14 C7 Fe1 69.38(15)
C1 C7 H7 126.2
C14 C7 H7 126.2
Fe1 C7 H7 126.2
C13 C8 C16 110.8(2)
C13 C8 H8A 109.5
C16 C8 H8A 109.5
C13 C8 H8B 109.5
C16 C8 H8B 109.5
H8A C8 H8B 108.1
N3 C9 N2 111.4(2)
N3 C9 H9 124.3
N2 C9 H9 124.3
C5 C10 C2 106.2(2)
C5 C10 Fe1 68.14(14)
C2 C10 Fe1 69.61(14)
C5 C10 H10 126.9
C2 C10 H10 126.9
Fe1 C10 H10 126.9
C12 C11 C5 105.9(2)
C12 C11 Fe1 69.73(15)
C5 C11 Fe1 68.09(14)
C12 C11 H11 127.1
C5 C11 H11 127.1
Fe1 C11 H11 127.1
C2 C12 C11 109.1(2)
C2 C12 Fe1 69.84(15)
C11 C12 Fe1 69.65(15)
C2 C12 H12 125.4
C11 C12 H12 125.4
Fe1 C12 H12 125.4
N1 C13 C8 111.9(2)
N1 C13 H13A 109.2
C8 C13 H13A 109.2
N1 C13 H13B 109.2
C8 C13 H13B 109.2
H13A C13 H13B 107.9
C4 C14 C7 108.1(3)
C4 C14 Fe1 69.96(15)
C7 C14 Fe1 69.63(15)
C4 C14 H14 126.0
C7 C14 H14 126.0
Fe1 C14 H14 126.0
C16 C15 H15A 109.5
C16 C15 H15B 109.5
H15A C15 H15B 109.5
C16 C15 H17C 109.5
H15A C15 H17C 109.5
H15B C15 H17C 109.5
C15 C16 C8 112.2(2)
C15 C16 H16A 109.2
C8 C16 H16A 109.2
C15 C16 H16B 109.2
C8 C16 H16B 109.2
H16A C16 H16B 107.9
C5 Fe1 C14 117.58(11)
C5 Fe1 C7 152.29(11)
C14 Fe1 C7 40.99(12)
C5 Fe1 C4 106.78(10)
C14 Fe1 C4 40.42(13)
C7 Fe1 C4 68.46(12)
C5 Fe1 C11 41.14(10)
C14 Fe1 C11 106.45(12)
C7 Fe1 C11 118.14(12)
C4 Fe1 C11 125.90(12)
C5 Fe1 C1 165.20(10)
C14 Fe1 C1 68.29(11)
C7 Fe1 C1 40.47(11)
C4 Fe1 C1 68.18(11)
C11 Fe1 C1 153.06(11)
C5 Fe1 C2 68.13(10)
C14 Fe1 C2 165.72(13)
C7 Fe1 C2 128.36(11)
C4 Fe1 C2 153.25(12)
C11 Fe1 C2 68.56(12)
C1 Fe1 C2 109.69(11)
C5 Fe1 C12 68.08(10)
C14 Fe1 C12 127.51(13)
C7 Fe1 C12 108.77(12)
C4 Fe1 C12 164.35(13)
C11 Fe1 C12 40.61(11)
C1 Fe1 C12 120.44(11)
C2 Fe1 C12 40.26(11)
C5 Fe1 C10 40.90(10)
C14 Fe1 C10 151.71(11)
C7 Fe1 C10 165.84(11)
C4 Fe1 C10 118.13(11)
C11 Fe1 C10 69.40(11)
C1 Fe1 C10 127.94(11)
C2 Fe1 C10 40.68(10)
C12 Fe1 C10 68.39(11)
C5 Fe1 C6 126.87(10)
C14 Fe1 C6 67.82(13)
C7 Fe1 C6 68.08(12)
C4 Fe1 C6 40.25(12)
C11 Fe1 C6 164.02(11)
C1 Fe1 C6 40.51(10)
C2 Fe1 C6 120.52(12)
C12 Fe1 C6 154.47(11)
C10 Fe1 C6 108.12(11)
C3 N1 N3 112.0(2)
C3 N1 C13 126.5(2)
N3 N1 C13 121.4(2)
C3 N2 C9 106.3(2)
C3 N2 C5 125.9(2)
C9 N2 C5 127.6(2)
C9 N3 N1 103.7(2)

loop_
_geom_bond_atom_site_label_1
_geom_bond_atom_site_label_2
_geom_bond_distance
C1 C7 1.413(4)
C1 C6 1.417(4)
C1 Fe1 2.046(3)
C1 H1 1.0000
C2 C12 1.409(4)
C2 C10 1.423(4)
C2 Fe1 2.046(3)
C2 H2 1.0000
C3 N1 1.313(3)
C3 N2 1.343(3)
C3 H3 0.9500
C4 C6 1.407(4)
C4 C14 1.408(4)
C4 Fe1 2.040(3)
C4 H4 1.0000
C5 C10 1.418(4)
C5 C11 1.425(4)
C5 N2 1.433(3)
C5 Fe1 2.010(2)
C6 Fe1 2.048(3)
C6 H6 1.0000
C7 C14 1.426(4)
C7 Fe1 2.039(3)
C7 H7 1.0000
C8 C13 1.520(3)
C8 C16 1.525(3)
C8 H8A 0.9900
C8 H8B 0.9900
C9 N3 1.306(4)
C9 N2 1.368(3)
C9 H9 0.9500
C10 Fe1 2.047(2)
C10 H10 1.0000
C11 C12 1.420(4)
C11 Fe1 2.046(3)
C11 H11 1.0000
C12 Fe1 2.047(3)
C12 H12 1.0000
C13 N1 1.468(3)
C13 H13A 0.9900
C13 H13B 0.9900
C14 Fe1 2.035(3)
C14 H14 1.0000
C15 C16 1.523(4)
C15 H15A 0.9800
C15 H15B 0.9800
C15 H17C 0.9800
C16 H16A 0.9900
C16 H16B 0.9900
N1 N3 1.367(3)
